data_4080773
loop_
_publ_author_name
'You, Hongxing'
'Wang, Yongyong'
'Zhao, Xiaoli'
'Chen, Shengjie'
'Liu, Ye'

_publ_section_title
;
 Stable Ionic Rh(I,II,III) Complexes Ligated by an Imidazolium-Substituted
 Phosphine with \p-Acceptor Character: Synthesis, Characterization, and
 Application to Hydroformylation
;
_journal_issue 9
_journal_name_full Organometallics
_journal_page_first 2698
_journal_paper_doi 10.1021/om400171t
_journal_volume 32
_journal_year 2013
_chemical_formula_sum 'C46 H60 Cl4 F6 N4 O2 P3 Rh'
_chemical_formula_weight 1152.60
_chemical_name_systematic
; 
 ? 
;
_space_group_IT_number 15
_symmetry_cell_setting monoclinic
_symmetry_space_group_name_Hall '-C 2yc'
_symmetry_space_group_name_H-M 'C 1 2/c 1'
_atom_sites_solution_hydrogens geom
_atom_sites_solution_primary direct
_atom_sites_solution_secondary difmap
_audit_creation_method SHELXL-97
_cell_angle_alpha 90.00
_cell_angle_beta 104.213(2)
_cell_angle_gamma 90.00
_cell_formula_units_Z 4
_cell_length_a 25.2518(16)
_cell_length_b 9.6885(6)
_cell_length_c 22.8601(14)
_cell_measurement_temperature 296(2)
_cell_volume 5421.6(6)
_computing_structure_refinement 'SHELXL-97 (Sheldrick, 1997)'
_computing_structure_solution 'SHELXS-97 (Sheldrick, 1990)'
_diffrn_ambient_temperature 296(2)
_diffrn_measured_fraction_theta_full 0.997
_diffrn_measured_fraction_theta_max 0.997
_diffrn_radiation_monochromator graphite
_diffrn_radiation_source 'fine-focus sealed tube'
_diffrn_radiation_type MoK\a
_diffrn_radiation_wavelength 0.71073
_diffrn_reflns_av_R_equivalents 0.0710
_diffrn_reflns_av_sigmaI/netI 0.0468
_diffrn_reflns_limit_h_max 29
_diffrn_reflns_limit_h_min -28
_diffrn_reflns_limit_k_max 11
_diffrn_reflns_limit_k_min -11
_diffrn_reflns_limit_l_max 27
_diffrn_reflns_limit_l_min -27
_diffrn_reflns_number 30484
_diffrn_reflns_theta_full 25.01
_diffrn_reflns_theta_max 25.01
_diffrn_reflns_theta_min 2.16
_exptl_absorpt_coefficient_mu 0.660
_exptl_absorpt_correction_T_max 0.9309
_exptl_absorpt_correction_T_min 0.7828
_exptl_absorpt_correction_type multi-scan
_exptl_crystal_colour orange
_exptl_crystal_density_diffrn 1.412
_exptl_crystal_density_method 'not measured'
_exptl_crystal_description block
_exptl_crystal_F_000 2368
_exptl_crystal_size_max 0.39
_exptl_crystal_size_mid 0.17
_exptl_crystal_size_min 0.11
_refine_diff_density_max 0.604
_refine_diff_density_min -0.465
_refine_diff_density_rms 0.084
_refine_ls_extinction_method none
_refine_ls_goodness_of_fit_ref 1.047
_refine_ls_hydrogen_treatment constr
_refine_ls_matrix_type full
_refine_ls_number_parameters 300
_refine_ls_number_reflns 4759
_refine_ls_number_restraints 18
_refine_ls_restrained_S_all 1.045
_refine_ls_R_factor_all 0.0922
_refine_ls_R_factor_gt 0.0553
_refine_ls_shift/su_max 0.000
_refine_ls_shift/su_mean 0.000
_refine_ls_structure_factor_coef Fsqd
_refine_ls_weighting_details 'calc w=1/[\s^2^(Fo^2^)+(0.0813P)^2^+19.6001P] where P=(Fo^2^+2Fc^2^)/3'
_refine_ls_weighting_scheme calc
_refine_ls_wR_factor_gt 0.1416
_refine_ls_wR_factor_ref 0.1700
_reflns_number_gt 3257
_reflns_number_total 4759
_reflns_threshold_expression >2sigma(I)
_cod_data_source_file om400171t_si_002.cif
_cod_data_source_block 4
_cod_depositor_comments
;
The following automatic conversions were performed:

'_symmetry_cell_setting' value 'Monoclinic' changed to 'monoclinic'
according to /home/saulius/struct/CIF-dictionaries/cif_core.dic
dictionary named 'cif_core.dic' version 2.3.1 from 2005-06-27.

Automatic conversion script
Id: cif_fix_values 1891 2012-01-12 08:04:46Z andrius 
;
_cod_original_sg_symbol_H-M C2/c
_cod_database_code 4080773

loop_
_symmetry_equiv_pos_as_xyz
'x, y, z'
'-x, y, -z+1/2'
'x+1/2, y+1/2, z'
'-x+1/2, y+1/2, -z+1/2'
'-x, -y, -z'
'x, -y, z-1/2'
'-x+1/2, -y+1/2, -z'
'x+1/2, -y+1/2, z-1/2'

loop_
_atom_site_label
_atom_site_type_symbol
_atom_site_fract_x
_atom_site_fract_y
_atom_site_fract_z
_atom_site_U_iso_or_equiv
_atom_site_adp_type
_atom_site_occupancy
_atom_site_symmetry_multiplicity
_atom_site_calc_flag
_atom_site_refinement_flags
Rh1 Rh 0.2500 0.2500 0.0000 0.0429(2) Uani 1 2 d S
P1 P 0.21397(6) 0.17466(14) -0.10093(7) 0.0476(4) Uani 1 1 d .
Cl1 Cl 0.27033(6) 0.46405(14) -0.03711(7) 0.0572(4) Uani 1 1 d .
Cl2 Cl 0.33613(6) 0.16862(17) -0.00475(7) 0.0616(4) Uani 1 1 d .
N1 N 0.1415(2) -0.0432(5) -0.0913(2) 0.0644(14) Uani 1 1 d .
N2 N 0.2217(2) -0.1184(5) -0.0930(2) 0.0646(14) Uani 1 1 d .
C1 C 0.2575(3) 0.1652(6) -0.1540(3) 0.0597(16) Uani 1 1 d .
C2 C 0.2996(3) 0.2576(7) -0.1491(3) 0.0651(16) Uani 1 1 d .
H2A H 0.3082 0.3177 -0.1164 0.078 Uiso 1 1 calc R
C3 C 0.3291(3) 0.2618(8) -0.1923(4) 0.081(2) Uani 1 1 d .
H3A H 0.3570 0.3263 -0.1892 0.097 Uiso 1 1 calc R
C4 C 0.3179(4) 0.1724(10) -0.2393(4) 0.099(3) Uani 1 1 d .
H4A H 0.3382 0.1749 -0.2682 0.119 Uiso 1 1 calc R
C5 C 0.2766(4) 0.0783(11) -0.2441(4) 0.112(3) Uani 1 1 d .
H5A H 0.2690 0.0163 -0.2761 0.134 Uiso 1 1 calc R
C6 C 0.2467(3) 0.0754(8) -0.2022(3) 0.084(2) Uani 1 1 d .
H6A H 0.2185 0.0116 -0.2061 0.101 Uiso 1 1 calc R
C7 C 0.1545(2) 0.2607(6) -0.1500(3) 0.0546(14) Uani 1 1 d .
C8 C 0.1221(3) 0.1946(8) -0.1993(3) 0.082(2) Uani 1 1 d .
H8A H 0.1275 0.1017 -0.2062 0.099 Uiso 1 1 calc R
C9 C 0.0817(3) 0.2674(8) -0.2381(4) 0.090(2) Uani 1 1 d .
H9A H 0.0594 0.2228 -0.2711 0.108 Uiso 1 1 calc R
C10 C 0.0739(3) 0.4018(8) -0.2291(3) 0.080(2) Uani 1 1 d .
H10A H 0.0469 0.4500 -0.2565 0.096 Uiso 1 1 calc R
C11 C 0.1048(3) 0.4679(7) -0.1806(3) 0.0705(18) Uani 1 1 d .
H11A H 0.0986 0.5609 -0.1745 0.085 Uiso 1 1 calc R
C12 C 0.1455(2) 0.3980(6) -0.1399(3) 0.0603(16) Uani 1 1 d .
H12A H 0.1666 0.4431 -0.1063 0.072 Uiso 1 1 calc R
C13 C 0.1907(4) -0.2292(6) -0.0859(4) 0.083(2) Uani 1 1 d .
H13A H 0.2022 -0.3207 -0.0826 0.100 Uiso 1 1 calc R
C14 C 0.1419(4) -0.1853(7) -0.0843(4) 0.085(2) Uani 1 1 d .
H14A H 0.1129 -0.2396 -0.0795 0.102 Uiso 1 1 calc R
C15 C 0.1907(3) -0.0040(6) -0.0973(3) 0.0566(15) Uani 1 1 d .
C16 C 0.2798(3) -0.1300(7) -0.0856(4) 0.086(2) Uani 1 1 d .
H16A H 0.2933 -0.0421 -0.0963 0.103 Uiso 1 1 calc R
H16B H 0.2966 -0.1459 -0.0432 0.103 Uiso 1 1 calc R
C17 C 0.2977(6) -0.2337(11) -0.1191(7) 0.146(5) Uani 1 1 d .
H17A H 0.2821 -0.2173 -0.1617 0.176 Uiso 1 1 calc R
H17B H 0.2843 -0.3222 -0.1090 0.176 Uiso 1 1 calc R
C18 C 0.3629(7) -0.2402(17) -0.1069(8) 0.199(7) Uani 1 1 d .
H18A H 0.3753 -0.1670 -0.1292 0.239 Uiso 1 1 calc R
H18B H 0.3791 -0.2250 -0.0643 0.239 Uiso 1 1 calc R
C19 C 0.3814(9) -0.372(2) -0.1246(9) 0.276(12) Uani 1 1 d .
H19A H 0.4206 -0.3727 -0.1158 0.414 Uiso 1 1 calc R
H19B H 0.3667 -0.3857 -0.1671 0.414 Uiso 1 1 calc R
H19C H 0.3692 -0.4448 -0.1026 0.414 Uiso 1 1 calc R
C20 C 0.0952(3) 0.0427(8) -0.0858(4) 0.089(2) Uani 1 1 d .
H20A H 0.1031 0.1378 -0.0920 0.134 Uiso 1 1 calc R
H20B H 0.0890 0.0316 -0.0463 0.134 Uiso 1 1 calc R
H20C H 0.0631 0.0151 -0.1156 0.134 Uiso 1 1 calc R
P2 P 0.0000 0.1615(3) 0.2500 0.0836(9) Uani 1 2 d S
F1 F 0.0071(4) 0.0522(10) 0.2086(5) 0.254(5) Uani 1 1 d .
F2 F 0.0069(6) 0.2736(11) 0.2087(5) 0.263(5) Uani 1 1 d .
F3 F 0.0622(3) 0.1593(9) 0.2763(5) 0.219(4) Uani 1 1 d .
O01 O 0.0420(6) -0.3396(16) -0.0462(5) 0.257(7) Uani 1 1 d .
C01 C 0.0113(9) -0.574(2) -0.0856(9) 0.267(9) Uani 1 1 d U
H01A H 0.0486 -0.6048 -0.0737 0.401 Uiso 1 1 calc R
H01B H -0.0026 -0.5882 -0.1282 0.401 Uiso 1 1 calc R
H01C H -0.0102 -0.6264 -0.0641 0.401 Uiso 1 1 calc R
C02 C 0.0084(8) -0.423(2) -0.0711(8) 0.188(6) Uani 1 1 d U
C03 C -0.0478(8) -0.377(2) -0.0885(9) 0.252(9) Uani 1 1 d U
H03A H -0.0496 -0.2811 -0.0791 0.377 Uiso 1 1 calc R
H03B H -0.0691 -0.4295 -0.0669 0.377 Uiso 1 1 calc R
H03C H -0.0620 -0.3907 -0.1311 0.377 Uiso 1 1 calc R

loop_
_atom_site_aniso_label
_atom_site_aniso_U_11
_atom_site_aniso_U_22
_atom_site_aniso_U_33
_atom_site_aniso_U_23
_atom_site_aniso_U_13
_atom_site_aniso_U_12
Rh1 0.0412(3) 0.0293(3) 0.0526(4) 0.0003(3) 0.0007(3) 0.0024(3)
P1 0.0491(8) 0.0329(7) 0.0543(9) -0.0004(6) 0.0003(7) 0.0018(6)
Cl1 0.0678(9) 0.0356(7) 0.0624(9) 0.0028(6) 0.0047(7) -0.0052(6)
Cl2 0.0476(8) 0.0660(10) 0.0659(10) -0.0025(8) 0.0040(7) 0.0132(7)
N1 0.069(4) 0.045(3) 0.070(3) -0.008(2) -0.001(3) -0.012(3)
N2 0.073(4) 0.033(3) 0.076(4) -0.003(2) -0.003(3) 0.001(2)
C1 0.067(4) 0.050(4) 0.057(4) 0.001(3) 0.005(3) 0.007(3)
C2 0.069(4) 0.062(4) 0.063(4) 0.000(3) 0.015(3) 0.001(3)
C3 0.077(5) 0.089(5) 0.082(5) 0.009(4) 0.026(4) 0.001(4)
C4 0.120(7) 0.105(7) 0.084(6) -0.001(5) 0.046(5) 0.023(6)
C5 0.146(9) 0.114(8) 0.085(6) -0.032(5) 0.046(6) -0.007(7)
C6 0.097(6) 0.082(5) 0.071(5) -0.025(4) 0.016(4) -0.009(4)
C7 0.052(3) 0.047(3) 0.057(3) 0.004(3) -0.001(3) -0.003(3)
C8 0.084(5) 0.060(4) 0.083(5) -0.009(4) -0.016(4) 0.006(4)
C9 0.082(5) 0.089(6) 0.074(5) 0.004(4) -0.027(4) 0.007(4)
C10 0.058(4) 0.087(5) 0.084(5) 0.031(4) -0.004(4) 0.011(4)
C11 0.064(4) 0.052(4) 0.086(5) 0.016(4) 0.001(4) 0.007(3)
C12 0.060(4) 0.042(3) 0.070(4) 0.012(3) -0.001(3) 0.001(3)
C13 0.099(6) 0.035(4) 0.100(6) -0.004(3) -0.006(5) -0.003(4)
C14 0.109(7) 0.046(4) 0.089(5) 0.001(4) 0.002(5) -0.028(4)
C15 0.062(4) 0.037(3) 0.062(4) -0.004(3) -0.003(3) -0.001(3)
C16 0.090(6) 0.051(4) 0.105(6) 0.001(4) 0.000(5) 0.022(4)
C17 0.176(12) 0.093(8) 0.194(13) -0.019(7) 0.091(11) -0.011(7)
C18 0.187(15) 0.190(16) 0.237(19) -0.036(13) 0.085(14) 0.055(12)
C19 0.35(3) 0.23(2) 0.32(3) 0.001(19) 0.22(3) 0.02(2)
C20 0.073(5) 0.075(5) 0.117(7) -0.011(5) 0.018(5) -0.014(4)
P2 0.092(2) 0.0587(16) 0.0818(19) 0.000 -0.0141(16) 0.000
F1 0.253(10) 0.229(9) 0.266(10) -0.149(8) 0.033(9) 0.040(8)
F2 0.320(13) 0.224(10) 0.269(12) 0.155(9) 0.121(10) 0.069(9)
F3 0.123(5) 0.168(7) 0.309(11) 0.025(7) -0.053(6) -0.020(5)
O01 0.258(13) 0.321(16) 0.175(10) 0.030(10) 0.019(9) -0.152(13)
C01 0.268(10) 0.268(10) 0.267(10) 0.000(2) 0.066(3) 0.000(2)
C02 0.188(6) 0.190(6) 0.188(6) 0.002(2) 0.047(2) 0.000(2)
C03 0.251(9) 0.253(9) 0.251(9) 0.001(2) 0.062(3) 0.001(2)

loop_
_atom_type_symbol
_atom_type_description
_atom_type_scat_dispersion_real
_atom_type_scat_dispersion_imag
_atom_type_scat_source
C C 0.0033 0.0016 'International Tables Vol C Tables 4.2.6.8 and 6.1.1.4'
H H 0.0000 0.0000 'International Tables Vol C Tables 4.2.6.8 and 6.1.1.4'
F F 0.0171 0.0103 'International Tables Vol C Tables 4.2.6.8 and 6.1.1.4'
P P 0.1023 0.0942 'International Tables Vol C Tables 4.2.6.8 and 6.1.1.4'
Cl Cl 0.1484 0.1585 'International Tables Vol C Tables 4.2.6.8 and 6.1.1.4'
Rh Rh -1.1178 0.9187 'International Tables Vol C Tables 4.2.6.8 and 6.1.1.4'
O O 0.0106 0.0060 'International Tables Vol C Tables 4.2.6.8 and 6.1.1.4'
N N 0.0061 0.0033 'International Tables Vol C Tables 4.2.6.8 and 6.1.1.4'

loop_
_geom_angle_atom_site_label_1
_geom_angle_atom_site_label_2
_geom_angle_atom_site_label_3
_geom_angle
_geom_angle_site_symmetry_1
_geom_angle_site_symmetry_3
Cl2 Rh1 Cl2 180.00(7) 7 .
Cl2 Rh1 Cl1 89.58(6) 7 7
Cl2 Rh1 Cl1 90.42(6) . 7
Cl2 Rh1 Cl1 90.42(6) 7 .
Cl2 Rh1 Cl1 89.58(6) . .
Cl1 Rh1 Cl1 180.00(7) 7 .
Cl2 Rh1 P1 90.56(5) 7 .
Cl2 Rh1 P1 89.44(5) . .
Cl1 Rh1 P1 90.80(5) 7 .
Cl1 Rh1 P1 89.20(5) . .
Cl2 Rh1 P1 89.44(5) 7 7
Cl2 Rh1 P1 90.56(5) . 7
Cl1 Rh1 P1 89.20(5) 7 7
Cl1 Rh1 P1 90.80(5) . 7
P1 Rh1 P1 180.00(4) . 7
C1 P1 C15 103.5(3) . .
C1 P1 C7 98.7(3) . .
C15 P1 C7 103.4(3) . .
C1 P1 Rh1 120.7(2) . .
C15 P1 Rh1 107.2(2) . .
C7 P1 Rh1 120.9(2) . .
C15 N1 C14 108.3(6) . .
C15 N1 C20 128.9(5) . .
C14 N1 C20 122.5(7) . .
C15 N2 C13 108.4(6) . .
C15 N2 C16 129.1(5) . .
C13 N2 C16 121.6(6) . .
C2 C1 C6 118.3(7) . .
C2 C1 P1 119.5(5) . .
C6 C1 P1 122.0(6) . .
C1 C2 C3 120.4(7) . .
C1 C2 H2A 119.8 . .
C3 C2 H2A 119.8 . .
C4 C3 C2 120.3(8) . .
C4 C3 H3A 119.8 . .
C2 C3 H3A 119.8 . .
C3 C4 C5 119.8(8) . .
C3 C4 H4A 120.1 . .
C5 C4 H4A 120.1 . .
C6 C5 C4 120.1(8) . .
C6 C5 H5A 119.9 . .
C4 C5 H5A 119.9 . .
C5 C6 C1 121.1(8) . .
C5 C6 H6A 119.5 . .
C1 C6 H6A 119.5 . .
C8 C7 C12 119.6(6) . .
C8 C7 P1 121.5(5) . .
C12 C7 P1 118.7(4) . .
C9 C8 C7 119.3(7) . .
C9 C8 H8A 120.3 . .
C7 C8 H8A 120.3 . .
C10 C9 C8 121.0(7) . .
C10 C9 H9A 119.5 . .
C8 C9 H9A 119.5 . .
C9 C10 C11 120.6(6) . .
C9 C10 H10A 119.7 . .
C11 C10 H10A 119.7 . .
C10 C11 C12 120.3(6) . .
C10 C11 H11A 119.9 . .
C12 C11 H11A 119.9 . .
C7 C12 C11 119.2(6) . .
C7 C12 H12A 120.4 . .
C11 C12 H12A 120.4 . .
C14 C13 N2 108.6(6) . .
C14 C13 H13A 125.7 . .
N2 C13 H13A 125.7 . .
C13 C14 N1 107.4(7) . .
C13 C14 H14A 126.3 . .
N1 C14 H14A 126.3 . .
N1 C15 N2 107.2(5) . .
N1 C15 P1 126.0(5) . .
N2 C15 P1 126.4(5) . .
C17 C16 N2 116.5(8) . .
C17 C16 H16A 108.2 . .
N2 C16 H16A 108.2 . .
C17 C16 H16B 108.2 . .
N2 C16 H16B 108.2 . .
H16A C16 H16B 107.3 . .
C16 C17 C18 112.8(11) . .
C16 C17 H17A 109.0 . .
C18 C17 H17A 109.0 . .
C16 C17 H17B 109.0 . .
C18 C17 H17B 109.0 . .
H17A C17 H17B 107.8 . .
C19 C18 C17 111.9(16) . .
C19 C18 H18A 109.2 . .
C17 C18 H18A 109.2 . .
C19 C18 H18B 109.2 . .
C17 C18 H18B 109.2 . .
H18A C18 H18B 107.9 . .
C18 C19 H19A 109.5 . .
C18 C19 H19B 109.5 . .
H19A C19 H19B 109.5 . .
C18 C19 H19C 109.5 . .
H19A C19 H19C 109.5 . .
H19B C19 H19C 109.5 . .
N1 C20 H20A 109.5 . .
N1 C20 H20B 109.5 . .
H20A C20 H20B 109.5 . .
N1 C20 H20C 109.5 . .
H20A C20 H20C 109.5 . .
H20B C20 H20C 109.5 . .
F1 P2 F1 87.1(10) . 2
F1 P2 F2 179.1(8) . 2
F1 P2 F2 93.8(7) 2 2
F1 P2 F2 93.8(7) . .
F1 P2 F2 179.1(8) 2 .
F2 P2 F2 85.3(10) 2 .
F1 P2 F3 90.7(6) . 2
F1 P2 F3 88.1(6) 2 2
F2 P2 F3 89.5(6) 2 2
F2 P2 F3 91.7(6) . 2
F1 P2 F3 88.1(6) . .
F1 P2 F3 90.7(6) 2 .
F2 P2 F3 91.7(6) 2 .
F2 P2 F3 89.5(6) . .
F3 P2 F3 178.4(7) 2 .
C02 C01 H01A 109.5 . .
C02 C01 H01B 109.5 . .
H01A C01 H01B 109.5 . .
C02 C01 H01C 109.5 . .
H01A C01 H01C 109.5 . .
H01B C01 H01C 109.5 . .
O01 C02 C03 117(2) . .
O01 C02 C01 134(2) . .
C03 C02 C01 109.6(19) . .
C02 C03 H03A 109.5 . .
C02 C03 H03B 109.5 . .
H03A C03 H03B 109.5 . .
C02 C03 H03C 109.5 . .
H03A C03 H03C 109.5 . .
H03B C03 H03C 109.5 . .

loop_
_geom_bond_atom_site_label_1
_geom_bond_atom_site_label_2
_geom_bond_distance
_geom_bond_site_symmetry_2
Rh1 Cl2 2.3408(14) 7
Rh1 Cl2 2.3408(14) .
Rh1 Cl1 2.3448(13) 7
Rh1 Cl1 2.3448(13) .
Rh1 P1 2.3776(15) .
Rh1 P1 2.3776(15) 7
P1 C1 1.828(7) .
P1 C15 1.836(6) .
P1 C7 1.838(6) .
N1 C15 1.339(8) .
N1 C14 1.385(8) .
N1 C20 1.467(9) .
N2 C15 1.347(7) .
N2 C13 1.362(9) .
N2 C16 1.439(9) .
C1 C2 1.374(9) .
C1 C6 1.377(9) .
C2 C3 1.377(10) .
C2 H2A 0.9300 .
C3 C4 1.354(11) .
C3 H3A 0.9300 .
C4 C5 1.369(12) .
C4 H4A 0.9300 .
C5 C6 1.359(11) .
C5 H5A 0.9300 .
C6 H6A 0.9300 .
C7 C8 1.378(9) .
C7 C12 1.379(8) .
C8 C9 1.370(10) .
C8 H8A 0.9300 .
C9 C10 1.341(10) .
C9 H9A 0.9300 .
C10 C11 1.350(10) .
C10 H10A 0.9300 .
C11 C12 1.382(8) .
C11 H11A 0.9300 .
C12 H12A 0.9300 .
C13 C14 1.313(11) .
C13 H13A 0.9300 .
C14 H14A 0.9300 .
C16 C17 1.402(12) .
C16 H16A 0.9700 .
C16 H16B 0.9700 .
C17 C18 1.604(18) .
C17 H17A 0.9700 .
C17 H17B 0.9700 .
C18 C19 1.45(2) .
C18 H18A 0.9700 .
C18 H18B 0.9700 .
C19 H19A 0.9600 .
C19 H19B 0.9600 .
C19 H19C 0.9600 .
C20 H20A 0.9600 .
C20 H20B 0.9600 .
C20 H20C 0.9600 .
P2 F1 1.460(7) .
P2 F1 1.460(7) 2
P2 F2 1.477(8) 2
P2 F2 1.477(8) .
P2 F3 1.537(7) 2
P2 F3 1.537(7) .
O01 C02 1.208(19) .
C01 C02 1.51(2) .
C01 H01A 0.9600 .
C01 H01B 0.9600 .
C01 H01C 0.9600 .
C02 C03 1.45(2) .
C03 H03A 0.9600 .
C03 H03B 0.9600 .
C03 H03C 0.9600 .

loop_
_geom_torsion_atom_site_label_1
_geom_torsion_atom_site_label_2
_geom_torsion_atom_site_label_3
_geom_torsion_atom_site_label_4
_geom_torsion
_geom_torsion_site_symmetry_1
Cl2 Rh1 P1 C1 152.0(2) 7
Cl2 Rh1 P1 C1 -28.0(2) .
Cl1 Rh1 P1 C1 -118.4(2) 7
Cl1 Rh1 P1 C1 61.6(2) .
P1 Rh1 P1 C1 -3(44) 7
Cl2 Rh1 P1 C15 -90.1(2) 7
Cl2 Rh1 P1 C15 89.9(2) .
Cl1 Rh1 P1 C15 -0.5(2) 7
Cl1 Rh1 P1 C15 179.5(2) .
P1 Rh1 P1 C15 115(44) 7
Cl2 Rh1 P1 C7 27.9(2) 7
Cl2 Rh1 P1 C7 -152.1(2) .
Cl1 Rh1 P1 C7 117.5(2) 7
Cl1 Rh1 P1 C7 -62.5(2) .
P1 Rh1 P1 C7 -127(44) 7
C15 P1 C1 C2 -151.8(5) .
C7 P1 C1 C2 102.1(5) .
Rh1 P1 C1 C2 -32.0(6) .
C15 P1 C1 C6 33.7(6) .
C7 P1 C1 C6 -72.5(6) .
Rh1 P1 C1 C6 153.5(5) .
C6 C1 C2 C3 1.6(10) .
P1 C1 C2 C3 -173.1(5) .
C1 C2 C3 C4 -1.7(11) .
C2 C3 C4 C5 0.6(13) .
C3 C4 C5 C6 0.6(15) .
C4 C5 C6 C1 -0.6(14) .
C2 C1 C6 C5 -0.5(11) .
P1 C1 C6 C5 174.1(7) .
C1 P1 C7 C8 68.4(6) .
C15 P1 C7 C8 -37.8(7) .
Rh1 P1 C7 C8 -157.7(5) .
C1 P1 C7 C12 -105.9(5) .
C15 P1 C7 C12 147.9(5) .
Rh1 P1 C7 C12 28.0(6) .
C12 C7 C8 C9 0.9(11) .
P1 C7 C8 C9 -173.3(7) .
C7 C8 C9 C10 0.8(14) .
C8 C9 C10 C11 -1.8(14) .
C9 C10 C11 C12 1.0(12) .
C8 C7 C12 C11 -1.6(10) .
P1 C7 C12 C11 172.7(5) .
C10 C11 C12 C7 0.7(10) .
C15 N2 C13 C14 -1.4(9) .
C16 N2 C13 C14 168.7(7) .
N2 C13 C14 N1 0.6(9) .
C15 N1 C14 C13 0.4(9) .
C20 N1 C14 C13 -173.8(7) .
C14 N1 C15 N2 -1.3(7) .
C20 N1 C15 N2 172.5(6) .
C14 N1 C15 P1 -174.1(5) .
C20 N1 C15 P1 -0.3(10) .
C13 N2 C15 N1 1.6(7) .
C16 N2 C15 N1 -167.5(6) .
C13 N2 C15 P1 174.4(5) .
C16 N2 C15 P1 5.3(10) .
C1 P1 C15 N1 -144.6(5) .
C7 P1 C15 N1 -42.1(6) .
Rh1 P1 C15 N1 86.7(5) .
C1 P1 C15 N2 43.9(6) .
C7 P1 C15 N2 146.5(5) .
Rh1 P1 C15 N2 -84.7(6) .
C15 N2 C16 C17 -139.4(9) .
C13 N2 C16 C17 52.8(12) .
N2 C16 C17 C18 -178.9(10) .
C16 C17 C18 C19 160.5(14) .
